data_4339013
loop_
_publ_author_name
'Cangelosi, Virginia M.'
'Sather, Aaron C.'
'Zakharov, Lev N.'
'Berryman, Orion B.'
'Johnson, Darren W.'

_publ_section_title
;
 Diastereoselectivity in the self-assembly of As2L2Cl2 macrocycles is
 directed by the As-pi interaction.
;
_journal_issue 22
_journal_name_full 'Inorganic chemistry'
_journal_page_first 9278
_journal_page_last 9284
_journal_paper_doi 10.1021/ic701290h
_journal_volume 46
_journal_year 2007
_chemical_formula_sum 'C24 H20 As2 Cl2 S4'
_chemical_formula_weight 657.38
_chemical_name_systematic
; 
 ? 
;
_space_group_IT_number 14
_symmetry_cell_setting monoclinic
_symmetry_space_group_name_Hall '-P 2yn'
_symmetry_space_group_name_H-M 'P 1 21/n 1'
_atom_sites_solution_hydrogens geom
_atom_sites_solution_primary direct
_atom_sites_solution_secondary difmap
_audit_creation_method SHELXL-97
_cell_angle_alpha 90.00
_cell_angle_beta 106.817(3)
_cell_angle_gamma 90.00
_cell_formula_units_Z 2
_cell_length_a 6.3949(13)
_cell_length_b 19.675(4)
_cell_length_c 10.967(2)
_cell_measurement_reflns_used 2905
_cell_measurement_temperature 153(2)
_cell_measurement_theta_max 23.75
_cell_measurement_theta_min 2.84
_cell_volume 1320.9(5)
_computing_cell_refinement 'Bruker SMART'
_computing_data_collection 'Bruker SMART'
_computing_data_reduction 'Bruker SAINT'
_computing_molecular_graphics 'Bruker SHELXTL'
_computing_publication_material 'Bruker SHELXTL'
_computing_structure_refinement 'SHELXL-97 (Sheldrick, 1997)'
_computing_structure_solution 'SHELXS-97 (Sheldrick, 1990)'
_diffrn_ambient_temperature 153(2)
_diffrn_measured_fraction_theta_full 1.000
_diffrn_measured_fraction_theta_max 1.000
_diffrn_measurement_device_type 'CCD area detector'
_diffrn_measurement_method 'phi and omega scans'
_diffrn_radiation_monochromator graphite
_diffrn_radiation_source 'fine-focus sealed tube'
_diffrn_radiation_type MoK\a
_diffrn_radiation_wavelength 0.71073
_diffrn_reflns_av_R_equivalents 0.0264
_diffrn_reflns_av_sigmaI/netI 0.0228
_diffrn_reflns_limit_h_max 7
_diffrn_reflns_limit_h_min -7
_diffrn_reflns_limit_k_max 23
_diffrn_reflns_limit_k_min -23
_diffrn_reflns_limit_l_max 11
_diffrn_reflns_limit_l_min -13
_diffrn_reflns_number 10816
_diffrn_reflns_theta_full 24.99
_diffrn_reflns_theta_max 24.99
_diffrn_reflns_theta_min 2.07
_exptl_absorpt_coefficient_mu 3.061
_exptl_absorpt_correction_T_max 1.000
_exptl_absorpt_correction_T_min 0.753
_exptl_absorpt_correction_type multi-scan
_exptl_absorpt_process_details SADABS
_exptl_crystal_colour Colorless
_exptl_crystal_density_diffrn 1.653
_exptl_crystal_density_meas 0
_exptl_crystal_density_method 'not measured'
_exptl_crystal_description Needle
_exptl_crystal_F_000 656
_exptl_crystal_size_max 0.35
_exptl_crystal_size_mid 0.10
_exptl_crystal_size_min 0.07
_refine_diff_density_max 1.210
_refine_diff_density_min -0.705
_refine_diff_density_rms 0.097
_refine_ls_extinction_method none
_refine_ls_goodness_of_fit_ref 1.053
_refine_ls_hydrogen_treatment noref
_refine_ls_matrix_type full
_refine_ls_number_parameters 145
_refine_ls_number_reflns 2322
_refine_ls_number_restraints 0
_refine_ls_restrained_S_all 1.053
_refine_ls_R_factor_all 0.0603
_refine_ls_R_factor_gt 0.0486
_refine_ls_shift/su_max 0.000
_refine_ls_shift/su_mean 0.000
_refine_ls_structure_factor_coef Fsqd
_refine_ls_weighting_details 'calc w=1/[\s^2^(Fo^2^)+(0.0662P)^2^+2.5539P] where P=(Fo^2^+2Fc^2^)/3'
_refine_ls_weighting_scheme calc
_refine_ls_wR_factor_gt 0.1226
_refine_ls_wR_factor_ref 0.1314
_reflns_number_gt 1904
_reflns_number_total 2322
_reflns_threshold_expression >2sigma(I)
_cod_data_source_file ic701290h-file003.cif
_cod_data_source_block ginny1
_cod_depositor_comments
;
The following automatic conversions were performed:

'_symmetry_cell_setting' value 'Monoclinic' changed to 'monoclinic'
according to
/usr/data/users/saulius/automatic-downloads/retrospective/ACS/lib/dictionaries/cif_core.dic
dictionary named 'cif_core.dic' version 2.4.2 from 2011-04-26.

Automatic conversion script
Id: cif_fix_values 2281 2013-09-26 08:29:07Z andrius 
;
_cod_original_cell_volume 1320.8(5)
_cod_original_sg_symbol_H-M P2(1)/n
_cod_database_code 4339013

loop_
_symmetry_equiv_pos_as_xyz
'x, y, z'
'-x+1/2, y+1/2, -z+1/2'
'-x, -y, -z'
'x-1/2, -y-1/2, z-1/2'

loop_
_atom_site_label
_atom_site_type_symbol
_atom_site_fract_x
_atom_site_fract_y
_atom_site_fract_z
_atom_site_U_iso_or_equiv
_atom_site_adp_type
_atom_site_occupancy
_atom_site_symmetry_multiplicity
_atom_site_calc_flag
_atom_site_refinement_flags
As1 As 0.69914(9) 0.15351(3) 0.69825(5) 0.0514(2) Uani 1 1 d .
Cl1 Cl 0.5187(2) 0.25213(9) 0.69280(18) 0.0784(5) Uani 1 1 d .
S1 S 0.8430(3) 0.14119(7) 0.90489(14) 0.0666(4) Uani 1 1 d .
S2 S 1.0135(2) 0.19458(7) 0.68555(14) 0.0572(4) Uani 1 1 d .
C1 C 0.6217(12) 0.0953(3) 0.9418(5) 0.0671(17) Uani 1 1 d .
H1A H 0.6703 0.0820 1.0327 0.081 Uiso 1 1 calc R
H1B H 0.4960 0.1265 0.9300 0.081 Uiso 1 1 calc R
C2 C 0.5453(10) 0.0324(2) 0.8625(5) 0.0505(13) Uani 1 1 d .
C3 C 0.3358(10) 0.0246(3) 0.7890(5) 0.0538(14) Uani 1 1 d .
H3A H 0.2334 0.0598 0.7875 0.065 Uiso 1 1 calc R
C4 C 0.2642(8) -0.0352(2) 0.7135(4) 0.0447(11) Uani 1 1 d .
C5 C 0.0453(9) -0.0445(3) 0.6388(6) 0.0599(14) Uani 1 1 d .
H5A H -0.0592 -0.0100 0.6380 0.072 Uiso 1 1 calc R
C6 C -0.0182(11) -0.1010(3) 0.5689(6) 0.0642(15) Uani 1 1 d .
H6A H -0.1668 -0.1065 0.5209 0.077 Uiso 1 1 calc R
C7 C 0.1381(9) -0.1533(2) 0.5667(5) 0.0492(12) Uani 1 1 d .
C8 C 0.3497(9) -0.1455(2) 0.6377(5) 0.0463(12) Uani 1 1 d .
H8A H 0.4529 -0.1800 0.6362 0.056 Uiso 1 1 calc R
C9 C 0.4198(8) -0.0865(2) 0.7145(4) 0.0429(11) Uani 1 1 d .
C10 C 0.6347(9) -0.0782(2) 0.7919(5) 0.0522(12) Uani 1 1 d .
H10A H 0.7394 -0.1128 0.7947 0.063 Uiso 1 1 calc R
C11 C 0.6950(10) -0.0210(3) 0.8629(5) 0.0579(14) Uani 1 1 d .
H11A H 0.8419 -0.0166 0.9144 0.070 Uiso 1 1 calc R
C12 C 0.0664(10) -0.2150(3) 0.4850(6) 0.0595(14) Uani 1 1 d .
H12A H -0.0589 -0.2362 0.5064 0.071 Uiso 1 1 calc R
H12B H 0.1872 -0.2484 0.5039 0.071 Uiso 1 1 calc R

loop_
_atom_site_aniso_label
_atom_site_aniso_U_11
_atom_site_aniso_U_22
_atom_site_aniso_U_33
_atom_site_aniso_U_23
_atom_site_aniso_U_13
_atom_site_aniso_U_12
As1 0.0631(4) 0.0505(3) 0.0371(3) -0.0022(2) 0.0090(2) -0.0227(2)
Cl1 0.0538(8) 0.0812(11) 0.1030(13) 0.0316(9) 0.0274(8) 0.0068(7)
S1 0.0931(11) 0.0543(8) 0.0405(8) -0.0035(6) 0.0003(7) -0.0117(7)
S2 0.0537(8) 0.0547(8) 0.0632(9) -0.0120(7) 0.0170(6) -0.0090(6)
C1 0.119(5) 0.044(3) 0.045(3) -0.003(2) 0.035(3) 0.000(3)
C2 0.082(4) 0.040(3) 0.038(3) 0.003(2) 0.030(3) 0.002(2)
C3 0.083(4) 0.042(3) 0.049(3) 0.013(2) 0.039(3) 0.016(3)
C4 0.064(3) 0.042(3) 0.037(3) 0.010(2) 0.030(2) 0.007(2)
C5 0.060(3) 0.056(3) 0.073(4) 0.006(3) 0.034(3) 0.012(3)
C6 0.082(4) 0.057(3) 0.061(4) -0.001(3) 0.031(3) -0.005(3)
C7 0.064(3) 0.043(3) 0.050(3) 0.006(2) 0.032(3) -0.005(2)
C8 0.066(3) 0.033(2) 0.047(3) 0.012(2) 0.029(2) 0.004(2)
C9 0.059(3) 0.040(2) 0.037(3) 0.010(2) 0.024(2) 0.007(2)
C10 0.068(3) 0.040(3) 0.050(3) 0.001(2) 0.019(3) 0.010(2)
C11 0.071(4) 0.053(3) 0.048(3) -0.003(3) 0.014(3) 0.001(3)
C12 0.070(3) 0.042(3) 0.071(4) 0.000(3) 0.027(3) -0.012(3)

loop_
_atom_type_symbol
_atom_type_description
_atom_type_scat_dispersion_real
_atom_type_scat_dispersion_imag
_atom_type_scat_source
C C 0.0033 0.0016 'International Tables Vol C Tables 4.2.6.8 and 6.1.1.4'
H H 0.0000 0.0000 'International Tables Vol C Tables 4.2.6.8 and 6.1.1.4'
S S 0.1246 0.1234 'International Tables Vol C Tables 4.2.6.8 and 6.1.1.4'
Cl Cl 0.1484 0.1585 'International Tables Vol C Tables 4.2.6.8 and 6.1.1.4'
As As 0.0499 2.0058 'International Tables Vol C Tables 4.2.6.8 and 6.1.1.4'

loop_
_geom_angle_atom_site_label_1
_geom_angle_atom_site_label_2
_geom_angle_atom_site_label_3
_geom_angle
_geom_angle_site_symmetry_1
_geom_angle_site_symmetry_3
S1 As1 S2 89.33(6) . .
S1 As1 Cl1 100.42(7) . .
S2 As1 Cl1 98.74(6) . .
C1 S1 As1 99.4(2) . .
C12 S2 As1 98.89(19) 3_656 .
C2 C1 S1 115.0(4) . .
C3 C2 C11 117.8(5) . .
C3 C2 C1 122.3(5) . .
C11 C2 C1 119.9(5) . .
C2 C3 C4 122.0(5) . .
C5 C4 C9 119.3(5) . .
C5 C4 C3 122.4(5) . .
C9 C4 C3 118.3(5) . .
C6 C5 C4 121.4(5) . .
C5 C6 C7 120.2(6) . .
C8 C7 C6 119.4(5) . .
C8 C7 C12 120.9(5) . .
C6 C7 C12 119.6(5) . .
C7 C8 C9 121.2(5) . .
C10 C9 C4 119.1(5) . .
C10 C9 C8 122.5(4) . .
C4 C9 C8 118.4(5) . .
C11 C10 C9 120.6(5) . .
C10 C11 C2 122.1(5) . .
C7 C12 S2 112.2(4) . 3_656

loop_
_geom_bond_atom_site_label_1
_geom_bond_atom_site_label_2
_geom_bond_distance
_geom_bond_site_symmetry_2
As1 S1 2.1987(16) .
As1 S2 2.2078(15) .
As1 Cl1 2.2494(18) .
S1 C1 1.820(7) .
S2 C12 1.836(6) 3_656
C1 C2 1.510(7) .
C2 C3 1.358(7) .
C2 C11 1.420(7) .
C3 C4 1.435(7) .
C4 C5 1.414(7) .
C4 C9 1.415(6) .
C5 C6 1.346(8) .
C6 C7 1.439(8) .
C7 C8 1.360(7) .
C7 C12 1.500(7) .
C8 C9 1.429(7) .
C9 C10 1.400(7) .
C10 C11 1.359(7) .
C12 S2 1.835(6) 3_656
